data_1552997
loop_
_publ_author_name
'Zhu, Jian-Bo'
'Chen, Hao'
'Wang, Lijia'
'Tang, Yong'

_publ_section_title
;
 Stereospecific synthesis of highly functionalized
 benzo[3.1.0]bicycloalkanes via multistep cascade reactions
;
_journal_issue 8
_journal_name_full 'Org. Chem. Front.'
_journal_page_first 965
_journal_paper_doi 10.1039/C4QO00134F
_journal_volume 1
_journal_year 2014
_chemical_absolute_configuration ad
_chemical_formula_sum 'C23 H18 O'
_chemical_formula_weight 310.37
_space_group_IT_number 19
_space_group_name_Hall 'P 2ac 2ab'
_space_group_name_H-M_alt 'P 21 21 21'
_symmetry_cell_setting orthorhombic
_symmetry_space_group_name_H-M 'P 21 21 21'
_atom_sites_solution_hydrogens geom
_atom_sites_solution_primary direct
_atom_sites_solution_secondary difmap
_audit_creation_method SHELXL-97
_cell_angle_alpha 90.00
_cell_angle_beta 90.00
_cell_angle_gamma 90.00
_cell_formula_units_Z 4
_cell_length_a 6.1046(6)
_cell_length_b 15.4141(15)
_cell_length_c 17.5871(17)
_cell_measurement_reflns_used 3137
_cell_measurement_temperature 293(2)
_cell_measurement_theta_max 49.614
_cell_measurement_theta_min 4.632
_cell_volume 1654.9(3)
_computing_cell_refinement 'Bruker SMART'
_computing_data_collection 'Bruker SMART'
_computing_data_reduction 'Bruker SHELXTL'
_computing_molecular_graphics 'Bruker SHELXTL'
_computing_publication_material 'Bruker SHELXTL'
_computing_structure_refinement 'SHELXL-97 (Sheldrick, 1997)'
_computing_structure_solution 'SHELXS-97 (Sheldrick, 1990)'
_diffrn_ambient_temperature 293(2)
_diffrn_measured_fraction_theta_full 1.000
_diffrn_measured_fraction_theta_max 1.000
_diffrn_measurement_device_type 'CCD area detector'
_diffrn_measurement_method 'phi and omega scans'
_diffrn_radiation_monochromator graphite
_diffrn_radiation_source 'fine-focus sealed tube'
_diffrn_radiation_type MoK\a
_diffrn_radiation_wavelength 0.71073
_diffrn_reflns_av_R_equivalents 0.0348
_diffrn_reflns_av_sigmaI/netI 0.0321
_diffrn_reflns_limit_h_max 6
_diffrn_reflns_limit_h_min -7
_diffrn_reflns_limit_k_max 19
_diffrn_reflns_limit_k_min -18
_diffrn_reflns_limit_l_max 21
_diffrn_reflns_limit_l_min -21
_diffrn_reflns_number 10077
_diffrn_reflns_theta_full 25.99
_diffrn_reflns_theta_max 25.99
_diffrn_reflns_theta_min 1.76
_exptl_absorpt_coefficient_mu 0.075
_exptl_absorpt_correction_T_max 1.00000
_exptl_absorpt_correction_T_min 0.37989
_exptl_absorpt_correction_type empirical
_exptl_absorpt_process_details sadabs
_exptl_crystal_colour colorless
_exptl_crystal_density_diffrn 1.246
_exptl_crystal_density_method 'not measured'
_exptl_crystal_description prismatic
_exptl_crystal_F_000 656
_exptl_crystal_size_max 0.231
_exptl_crystal_size_mid 0.178
_exptl_crystal_size_min 0.112
_refine_diff_density_max 0.128
_refine_diff_density_min -0.122
_refine_diff_density_rms 0.025
_refine_ls_abs_structure_details 'Flack H D (1983), Acta Cryst. A39, 876-881'
_refine_ls_abs_structure_Flack 0.7(18)
_refine_ls_extinction_method none
_refine_ls_goodness_of_fit_ref 1.050
_refine_ls_hydrogen_treatment constr
_refine_ls_matrix_type full
_refine_ls_number_parameters 217
_refine_ls_number_reflns 3260
_refine_ls_number_restraints 0
_refine_ls_restrained_S_all 1.050
_refine_ls_R_factor_all 0.0440
_refine_ls_R_factor_gt 0.0362
_refine_ls_shift/su_max 0.001
_refine_ls_shift/su_mean 0.000
_refine_ls_structure_factor_coef Fsqd
_refine_ls_weighting_details 'calc w=1/[\s^2^(Fo^2^)+(0.0483P)^2^+0.0852P] where P=(Fo^2^+2Fc^2^)/3'
_refine_ls_weighting_scheme calc
_refine_ls_wR_factor_gt 0.0889
_refine_ls_wR_factor_ref 0.0936
_reflns_number_gt 2837
_reflns_number_total 3260
_reflns_threshold_expression >2sigma(I)
_cod_data_source_file c4qo00134f2.cif
_cod_data_source_block cd21386
_cod_depositor_comments
;
The following automatic conversions were performed:

data item '_symmetry_cell_setting' value 'Orthorhombic' was changed
to 'orthorhombic' in accordance with the
/home/saulius/struct/COD-crude-data/automatic-downloads/DataCite-retrospective/RSC/depositions/lib/dictionaries/cif_core.dic
dictionary named 'cif_core.dic' version 2.4.2 last updated on
2011-04-26.

Automatic conversion script
Id: cif_fix_values 6909 2019-04-08 15:41:33Z antanas 
;
_cod_original_sg_symbol_H-M P2(1)2(1)2(1)
_cod_database_code 1552997

loop_
_symmetry_equiv_pos_as_xyz
'x, y, z'
'-x+1/2, -y, z+1/2'
'-x, y+1/2, -z+1/2'
'x+1/2, -y+1/2, -z'

loop_
_atom_site_label
_atom_site_type_symbol
_atom_site_fract_x
_atom_site_fract_y
_atom_site_fract_z
_atom_site_U_iso_or_equiv
_atom_site_adp_type
_atom_site_occupancy
_atom_site_symmetry_multiplicity
_atom_site_calc_flag
_atom_site_refinement_flags
O1 O -0.0162(2) 0.28588(9) 0.69784(6) 0.0599(3) Uani 1 1 d .
C1 C 0.3424(2) 0.32987(9) 0.90149(8) 0.0375(3) Uani 1 1 d .
C2 C 0.2795(3) 0.39151(10) 0.95423(9) 0.0442(4) Uani 1 1 d .
H2 H 0.1406 0.4162 0.9522 0.053 Uiso 1 1 calc R
C3 C 0.4261(3) 0.41579(11) 1.00985(9) 0.0530(4) Uani 1 1 d .
H3 H 0.3853 0.4568 1.0459 0.064 Uiso 1 1 calc R
C4 C 0.6328(3) 0.37984(12) 1.01257(9) 0.0545(5) Uani 1 1 d .
H4 H 0.7299 0.3969 1.0505 0.065 Uiso 1 1 calc R
C5 C 0.6970(3) 0.31882(11) 0.95967(9) 0.0480(4) Uani 1 1 d .
H5 H 0.8367 0.2948 0.9616 0.058 Uiso 1 1 calc R
C6 C 0.5511(2) 0.29390(10) 0.90396(8) 0.0386(3) Uani 1 1 d .
C7 C 0.5799(2) 0.22679(11) 0.84297(8) 0.0426(4) Uani 1 1 d .
H7A H 0.6063 0.1701 0.8650 0.051 Uiso 1 1 calc R
H7B H 0.7017 0.2416 0.8100 0.051 Uiso 1 1 calc R
C8 C 0.3646(2) 0.22784(9) 0.79904(8) 0.0365(3) Uani 1 1 d .
C9 C 0.2188(2) 0.29379(9) 0.83617(8) 0.0371(3) Uani 1 1 d .
H9 H 0.0614 0.2825 0.8410 0.045 Uiso 1 1 calc R
C10 C 0.3155(3) 0.31431(10) 0.75938(8) 0.0406(3) Uani 1 1 d .
H10 H 0.4345 0.3570 0.7585 0.049 Uiso 1 1 calc R
C11 C 0.1710(3) 0.31229(10) 0.69228(9) 0.0440(4) Uani 1 1 d .
C12 C 0.2590(3) 0.33983(10) 0.61720(9) 0.0478(4) Uani 1 1 d .
C13 C 0.4642(4) 0.37553(15) 0.60664(12) 0.0704(6) Uani 1 1 d .
H13 H 0.5557 0.3845 0.6482 0.084 Uiso 1 1 calc R
C14 C 0.5339(4) 0.39792(16) 0.53461(14) 0.0855(7) Uani 1 1 d .
H14 H 0.6718 0.4223 0.5278 0.103 Uiso 1 1 calc R
C15 C 0.4014(6) 0.38446(16) 0.47343(13) 0.0898(8) Uani 1 1 d .
H15 H 0.4493 0.3995 0.4250 0.108 Uiso 1 1 calc R
C16 C 0.1996(6) 0.34922(16) 0.48302(12) 0.0892(8) Uani 1 1 d .
H16 H 0.1097 0.3397 0.4411 0.107 Uiso 1 1 calc R
C17 C 0.1282(4) 0.32766(13) 0.55434(10) 0.0680(6) Uani 1 1 d .
H17 H -0.0112 0.3044 0.5604 0.082 Uiso 1 1 calc R
C18 C 0.2927(3) 0.14485(9) 0.76383(8) 0.0385(3) Uani 1 1 d .
C19 C 0.4291(3) 0.10382(12) 0.71242(10) 0.0575(5) Uani 1 1 d .
H19 H 0.5618 0.1295 0.6994 0.069 Uiso 1 1 calc R
C20 C 0.3719(4) 0.02571(13) 0.68017(12) 0.0719(6) Uani 1 1 d .
H20 H 0.4649 -0.0005 0.6452 0.086 Uiso 1 1 calc R
C21 C 0.1800(4) -0.01314(12) 0.69925(12) 0.0680(6) Uani 1 1 d .
H21 H 0.1420 -0.0662 0.6778 0.082 Uiso 1 1 calc R
C22 C 0.0436(3) 0.02599(12) 0.74996(12) 0.0649(5) Uani 1 1 d .
H22 H -0.0878 -0.0006 0.7631 0.078 Uiso 1 1 calc R
C23 C 0.0985(3) 0.10478(11) 0.78202(10) 0.0489(4) Uani 1 1 d .
H23 H 0.0032 0.1310 0.8163 0.059 Uiso 1 1 calc R

loop_
_atom_site_aniso_label
_atom_site_aniso_U_11
_atom_site_aniso_U_22
_atom_site_aniso_U_33
_atom_site_aniso_U_23
_atom_site_aniso_U_13
_atom_site_aniso_U_12
O1 0.0488(7) 0.0747(9) 0.0561(7) 0.0060(7) -0.0109(6) -0.0082(6)
C1 0.0406(8) 0.0342(7) 0.0378(7) 0.0044(6) 0.0008(7) -0.0047(6)
C2 0.0504(9) 0.0374(8) 0.0449(8) -0.0001(7) 0.0004(8) -0.0028(7)
C3 0.0704(12) 0.0470(10) 0.0415(8) -0.0042(7) 0.0015(9) -0.0102(9)
C4 0.0600(11) 0.0621(11) 0.0415(9) 0.0027(8) -0.0106(8) -0.0167(9)
C5 0.0434(9) 0.0586(10) 0.0418(8) 0.0115(8) -0.0040(8) -0.0084(7)
C6 0.0371(8) 0.0421(8) 0.0367(7) 0.0093(6) -0.0003(6) -0.0056(6)
C7 0.0343(8) 0.0503(9) 0.0432(7) 0.0026(7) -0.0004(7) 0.0035(7)
C8 0.0333(7) 0.0397(8) 0.0364(7) 0.0017(6) 0.0032(6) 0.0013(6)
C9 0.0328(7) 0.0356(7) 0.0430(8) -0.0009(6) -0.0004(6) 0.0004(6)
C10 0.0413(8) 0.0392(8) 0.0412(8) 0.0037(6) -0.0029(7) -0.0059(6)
C11 0.0463(9) 0.0374(8) 0.0485(9) 0.0026(7) -0.0054(8) 0.0021(7)
C12 0.0607(11) 0.0389(8) 0.0438(9) 0.0039(7) -0.0048(8) 0.0056(7)
C13 0.0662(13) 0.0838(14) 0.0612(11) 0.0170(11) 0.0020(11) -0.0011(11)
C14 0.0869(17) 0.0911(17) 0.0786(15) 0.0249(14) 0.0258(15) 0.0077(14)
C15 0.144(3) 0.0734(15) 0.0520(12) 0.0192(11) 0.0191(15) 0.0236(17)
C16 0.140(3) 0.0772(15) 0.0508(12) 0.0094(10) -0.0132(14) -0.0011(17)
C17 0.0938(16) 0.0592(11) 0.0510(10) 0.0075(9) -0.0129(11) -0.0050(11)
C18 0.0425(8) 0.0385(8) 0.0347(7) 0.0004(6) -0.0009(7) 0.0064(6)
C19 0.0618(11) 0.0562(11) 0.0544(9) -0.0063(8) 0.0175(9) 0.0049(9)
C20 0.0991(17) 0.0560(12) 0.0606(11) -0.0176(9) 0.0147(12) 0.0165(12)
C21 0.0920(16) 0.0431(10) 0.0688(12) -0.0143(9) -0.0139(12) 0.0036(10)
C22 0.0626(12) 0.0469(10) 0.0853(13) -0.0049(10) -0.0032(11) -0.0096(9)
C23 0.0439(9) 0.0434(9) 0.0592(10) -0.0055(7) 0.0049(8) 0.0004(7)

loop_
_atom_type_symbol
_atom_type_description
_atom_type_scat_dispersion_real
_atom_type_scat_dispersion_imag
_atom_type_scat_source
C C 0.0033 0.0016 'International Tables Vol C Tables 4.2.6.8 and 6.1.1.4'
H H 0.0000 0.0000 'International Tables Vol C Tables 4.2.6.8 and 6.1.1.4'
O O 0.0106 0.0060 'International Tables Vol C Tables 4.2.6.8 and 6.1.1.4'

loop_
_geom_angle_atom_site_label_1
_geom_angle_atom_site_label_2
_geom_angle_atom_site_label_3
_geom_angle
C2 C1 C6 120.52(14)
C2 C1 C9 129.52(14)
C6 C1 C9 109.94(13)
C3 C2 C1 118.86(16)
C3 C2 H2 120.6
C1 C2 H2 120.6
C2 C3 C4 120.66(17)
C2 C3 H3 119.7
C4 C3 H3 119.7
C5 C4 C3 120.70(16)
C5 C4 H4 119.6
C3 C4 H4 119.6
C6 C5 C4 119.06(16)
C6 C5 H5 120.5
C4 C5 H5 120.5
C5 C6 C1 120.20(15)
C5 C6 C7 128.65(14)
C1 C6 C7 111.10(13)
C6 C7 C8 104.71(12)
C6 C7 H7A 110.8
C8 C7 H7A 110.8
C6 C7 H7B 110.8
C8 C7 H7B 110.8
H7A C7 H7B 108.9
C18 C8 C9 126.06(13)
C18 C8 C7 117.15(12)
C9 C8 C7 107.33(11)
C18 C8 C10 120.02(11)
C9 C8 C10 59.56(9)
C7 C8 C10 114.08(13)
C1 C9 C8 106.83(12)
C1 C9 C10 114.59(12)
C8 C9 C10 61.32(10)
C1 C9 H9 119.9
C8 C9 H9 119.9
C10 C9 H9 119.9
C11 C10 C9 118.60(13)
C11 C10 C8 117.57(12)
C9 C10 C8 59.12(9)
C11 C10 H10 116.4
C9 C10 H10 116.4
C8 C10 H10 116.4
O1 C11 C10 120.31(15)
O1 C11 C12 120.40(15)
C10 C11 C12 119.25(14)
C17 C12 C13 118.21(18)
C17 C12 C11 117.67(16)
C13 C12 C11 124.11(16)
C14 C13 C12 120.2(2)
C14 C13 H13 119.9
C12 C13 H13 119.9
C15 C14 C13 120.3(2)
C15 C14 H14 119.9
C13 C14 H14 119.9
C16 C15 C14 120.1(2)
C16 C15 H15 119.9
C14 C15 H15 119.9
C15 C16 C17 120.0(2)
C15 C16 H16 120.0
C17 C16 H16 120.0
C16 C17 C12 121.2(2)
C16 C17 H17 119.4
C12 C17 H17 119.4
C23 C18 C19 117.78(15)
C23 C18 C8 122.97(14)
C19 C18 C8 119.20(14)
C20 C19 C18 121.14(18)
C20 C19 H19 119.4
C18 C19 H19 119.4
C21 C20 C19 120.20(18)
C21 C20 H20 119.9
C19 C20 H20 119.9
C20 C21 C22 119.62(17)
C20 C21 H21 120.2
C22 C21 H21 120.2
C21 C22 C23 120.59(18)
C21 C22 H22 119.7
C23 C22 H22 119.7
C18 C23 C22 120.66(16)
C18 C23 H23 119.7
C22 C23 H23 119.7

loop_
_geom_bond_atom_site_label_1
_geom_bond_atom_site_label_2
_geom_bond_distance
O1 C11 1.217(2)
C1 C2 1.382(2)
C1 C6 1.390(2)
C1 C9 1.483(2)
C2 C3 1.378(2)
C2 H2 0.9300
C3 C4 1.379(3)
C3 H3 0.9300
C4 C5 1.380(2)
C4 H4 0.9300
C5 C6 1.379(2)
C5 H5 0.9300
C6 C7 1.501(2)
C7 C8 1.525(2)
C7 H7A 0.9700
C7 H7B 0.9700
C8 C18 1.487(2)
C8 C9 1.5006(19)
C8 C10 1.534(2)
C9 C10 1.507(2)
C9 H9 0.9800
C10 C11 1.474(2)
C10 H10 0.9800
C11 C12 1.487(2)
C12 C17 1.377(3)
C12 C13 1.381(3)
C13 C14 1.380(3)
C13 H13 0.9300
C14 C15 1.362(4)
C14 H14 0.9300
C15 C16 1.357(4)
C15 H15 0.9300
C16 C17 1.369(3)
C16 H16 0.9300
C17 H17 0.9300
C18 C23 1.374(2)
C18 C19 1.382(2)
C19 C20 1.376(3)
C19 H19 0.9300
C20 C21 1.358(3)
C20 H20 0.9300
C21 C22 1.361(3)
C21 H21 0.9300
C22 C23 1.380(2)
C22 H22 0.9300
C23 H23 0.9300

loop_
_geom_torsion_atom_site_label_1
_geom_torsion_atom_site_label_2
_geom_torsion_atom_site_label_3
_geom_torsion_atom_site_label_4
_geom_torsion
C6 C1 C2 C3 -0.9(2)
C9 C1 C2 C3 -179.04(14)
C1 C2 C3 C4 0.5(2)
C2 C3 C4 C5 0.0(3)
C3 C4 C5 C6 -0.2(2)
C4 C5 C6 C1 -0.1(2)
C4 C5 C6 C7 -177.21(15)
C2 C1 C6 C5 0.6(2)
C9 C1 C6 C5 179.15(13)
C2 C1 C6 C7 178.22(13)
C9 C1 C6 C7 -3.27(16)
C5 C6 C7 C8 179.79(14)
C1 C6 C7 C8 2.47(16)
C6 C7 C8 C18 -149.29(12)
C6 C7 C8 C9 -0.74(15)
C6 C7 C8 C10 63.03(15)
C2 C1 C9 C8 -178.99(14)
C6 C1 C9 C8 2.68(16)
C2 C1 C9 C10 115.41(17)
C6 C1 C9 C10 -62.93(16)
C18 C8 C9 C1 143.87(13)
C7 C8 C9 C1 -1.08(15)
C10 C8 C9 C1 -109.28(13)
C18 C8 C9 C10 -106.85(15)
C7 C8 C9 C10 108.20(13)
C1 C9 C10 C11 -156.79(13)
C8 C9 C10 C11 106.75(15)
C1 C9 C10 C8 96.46(14)
C18 C8 C10 C11 8.20(19)
C9 C8 C10 C11 -108.48(15)
C7 C8 C10 C11 154.86(13)
C18 C8 C10 C9 116.68(15)
C7 C8 C10 C9 -96.65(13)
C9 C10 C11 O1 -7.5(2)
C8 C10 C11 O1 60.5(2)
C9 C10 C11 C12 174.70(13)
C8 C10 C11 C12 -117.31(15)
O1 C11 C12 C17 -5.2(2)
C10 C11 C12 C17 172.60(16)
O1 C11 C12 C13 175.81(18)
C10 C11 C12 C13 -6.4(2)
C17 C12 C13 C14 -0.1(3)
C11 C12 C13 C14 178.93(18)
C12 C13 C14 C15 -0.4(4)
C13 C14 C15 C16 0.3(4)
C14 C15 C16 C17 0.4(4)
C15 C16 C17 C12 -1.0(4)
C13 C12 C17 C16 0.8(3)
C11 C12 C17 C16 -178.30(19)
C9 C8 C18 C23 -22.0(2)
C7 C8 C18 C23 119.93(16)
C10 C8 C18 C23 -94.39(17)
C9 C8 C18 C19 160.36(15)
C7 C8 C18 C19 -57.67(19)
C10 C8 C18 C19 88.01(18)
C23 C18 C19 C20 0.4(3)
C8 C18 C19 C20 178.10(17)
C18 C19 C20 C21 -0.8(3)
C19 C20 C21 C22 0.6(3)
C20 C21 C22 C23 0.1(3)
C19 C18 C23 C22 0.3(3)
C8 C18 C23 C22 -177.34(16)
C21 C22 C23 C18 -0.5(3)
